data_2203597
loop_
_publ_author_name
'Rozycka-Sokolowska, Ewa'
'Marciniak, Bernard'
'Pavlyuk, Volodymyr'

_publ_section_title
;
 Redetermination of 1-naphthalenol
;
_journal_issue 5
_journal_name_full 'Acta Crystallographica Section E'
_journal_page_first o884
_journal_page_last o885
_journal_paper_doi 10.1107/S1600536804009225
_journal_volume 60
_journal_year 2004
_chemical_formula_iupac 'C10 H8 O'
_chemical_formula_moiety 'C10 H8 O'
_chemical_formula_sum 'C10 H8 O'
_chemical_formula_weight 144.16
_chemical_name_common 1-naphthol
_chemical_name_systematic
;
1-naphthalenol
;
_space_group_IT_number 14
_symmetry_cell_setting monoclinic
_symmetry_space_group_name_Hall '-P 2ybc'
_symmetry_space_group_name_H-M 'P 1 21/c 1'
_atom_sites_solution_hydrogens geom
_atom_sites_solution_primary direct
_atom_sites_solution_secondary difmap
_audit_creation_method SHELXL97
_cell_angle_alpha 90.00
_cell_angle_beta 117.12(2)
_cell_angle_gamma 90.00
_cell_formula_units_Z 4
_cell_length_a 13.171(2)
_cell_length_b 4.7980(10)
_cell_length_c 13.276(3)
_cell_measurement_reflns_used 25
_cell_measurement_temperature 293(2)
_cell_measurement_theta_max 20
_cell_measurement_theta_min 5
_cell_volume 746.7(3)
_computing_cell_refinement 'KM4B8 software'
_computing_data_collection 'KM4B8 software (Galdecki et al., 1996)'
_computing_data_reduction 'KM4B8 software'
_computing_molecular_graphics 'ORTEP-3 (Farrugia, 1997) and PLATON (Spek, 2000)'
_computing_publication_material SHELXL97
_computing_structure_refinement 'SHELXL97 (Sheldrick, 1997)'
_computing_structure_solution 'Please provide missing details'
_diffrn_ambient_temperature 293(2)
_diffrn_measured_fraction_theta_full 1.000
_diffrn_measured_fraction_theta_max 1.000
_diffrn_measurement_device 'Kuma KM-4'
_diffrn_measurement_method \w-2\q
_diffrn_radiation_monochromator graphite
_diffrn_radiation_source 'fine-focus sealed tube'
_diffrn_radiation_type MoK\a
_diffrn_radiation_wavelength 0.71069
_diffrn_reflns_av_R_equivalents 0.0417
_diffrn_reflns_av_sigmaI/netI 0.0516
_diffrn_reflns_limit_h_max 17
_diffrn_reflns_limit_h_min -17
_diffrn_reflns_limit_k_max 6
_diffrn_reflns_limit_k_min -6
_diffrn_reflns_limit_l_max 16
_diffrn_reflns_limit_l_min -16
_diffrn_reflns_number 3416
_diffrn_reflns_theta_full 27.45
_diffrn_reflns_theta_max 27.45
_diffrn_reflns_theta_min 1.74
_diffrn_standards_decay_% 0
_diffrn_standards_interval_count 100
_diffrn_standards_number 3
_exptl_absorpt_coefficient_mu 0.082
_exptl_absorpt_correction_T_max 0.996
_exptl_absorpt_correction_T_min 0.974
_exptl_absorpt_correction_type empirical
_exptl_absorpt_process_details '(DIFABS; Walker & Stuart, 1983)'
_exptl_crystal_colour 'pale white'
_exptl_crystal_density_diffrn 1.282
_exptl_crystal_density_meas ?
_exptl_crystal_density_method .
_exptl_crystal_description columnar
_exptl_crystal_F_000 304
_exptl_crystal_size_max 0.52
_exptl_crystal_size_mid 0.25
_exptl_crystal_size_min 0.07
_refine_diff_density_max 0.085
_refine_diff_density_min -0.159
_refine_ls_extinction_method none
_refine_ls_goodness_of_fit_ref 1.016
_refine_ls_hydrogen_treatment constr
_refine_ls_matrix_type full
_refine_ls_number_parameters 103
_refine_ls_number_reflns 1708
_refine_ls_number_restraints 0
_refine_ls_restrained_S_all 1.016
_refine_ls_R_factor_all 0.0519
_refine_ls_R_factor_gt 0.0374
_refine_ls_shift/su_max 0.001
_refine_ls_shift/su_mean 0.000
_refine_ls_structure_factor_coef Fsqd
_refine_ls_weighting_details 'calc w = 1/[\s^2^(Fo^2^)+(0.0217P)^2^] where P=(Fo^2^+2Fc^2^)/3'
_refine_ls_weighting_scheme calc
_refine_ls_wR_factor_gt 0.1055
_refine_ls_wR_factor_ref 0.1125
_reflns_number_gt 1197
_reflns_number_total 1708
_reflns_threshold_expression I>2\s(I)
_cod_data_source_file fl6101.cif
_cod_data_source_block I
_cod_depositor_comments
;
The following automatic conversions were performed:
'_symmetry_cell_setting' value 'Monoclinic' changed to 'monoclinic'
according to '/home/saulius/struct/CIF-dictionaries/cif_core.dic'
dictionary named 'cif_core.dic' version 2.4.1 from 2010-06-29.

Automatic conversion script
Id: cif_fix_enum 1527 2010-12-29 10:47:43Z saulius 

The following automatic conversions were performed:

'_symmetry_cell_setting' value 'Monoclinic' changed to 'monoclinic'
according to /home/saulius/struct/CIF-dictionaries/cif_core.dic
dictionary named 'cif_core.dic' version 2.4.1 from 2010-06-29.

Automatic conversion script
Id: cif_fix_values 1715 2011-07-08 13:25:40Z adriana 
;
_cod_original_sg_symbol_H-M 'P 21/c'
_cod_database_code 2203597
_cod_database_fobs_code 2203597

loop_
_symmetry_equiv_pos_as_xyz
'x, y, z'
'-x, y+1/2, -z+1/2'
'-x, -y, -z'
'x, -y-1/2, z-1/2'

loop_
_atom_site_label
_atom_site_fract_x
_atom_site_fract_y
_atom_site_fract_z
_atom_site_U_iso_or_equiv
_atom_site_adp_type
_atom_site_calc_flag
_atom_site_refinement_flags
_atom_site_occupancy
_atom_site_type_symbol
C10 0.30026(10) 0.0138(2) 0.27720(10) 0.0470(3) Uani d . 1 C
O1 0.46036(8) 0.2257(2) 0.27353(10) 0.0651(3) Uani d . 1 O
H1 0.4784 0.3686 0.2518 0.098 Uiso calc R 1 H
C5 0.18092(11) -0.0162(3) 0.22942(11) 0.0507(3) Uani d . 1 C
C1 0.34334(10) 0.2052(3) 0.22419(12) 0.0488(3) Uani d . 1 C
C2 0.27407(12) 0.3535(3) 0.13118(13) 0.0573(3) Uani d . 1 C
H2 0.3049 0.4766 0.0983 0.069 Uiso calc R 1 H
C4 0.11065(11) 0.1426(3) 0.13223(12) 0.0599(4) Uani d . 1 C
H4 0.0318 0.1239 0.1006 0.072 Uiso calc R 1 H
C3 0.15582(12) 0.3199(3) 0.08499(12) 0.0622(4) Uani d . 1 C
H3 0.1080 0.4209 0.0210 0.075 Uiso calc R 1 H
C8 0.32453(16) -0.3238(3) 0.42239(14) 0.0709(4) Uani d . 1 C
H8 0.3716 -0.4264 0.4862 0.085 Uiso calc R 1 H
C9 0.37066(12) -0.1449(3) 0.37505(12) 0.0574(3) Uani d . 1 C
H9 0.4495 -0.1258 0.4071 0.069 Uiso calc R 1 H
C7 0.20626(16) -0.3528(4) 0.37490(16) 0.0755(5) Uani d . 1 C
H7 0.1748 -0.4753 0.4073 0.091 Uiso calc R 1 H
C6 0.13740(14) -0.2054(3) 0.28271(14) 0.0664(4) Uani d . 1 C
H6 0.0589 -0.2278 0.2529 0.080 Uiso calc R 1 H

loop_
_atom_site_aniso_label
_atom_site_aniso_U_11
_atom_site_aniso_U_22
_atom_site_aniso_U_33
_atom_site_aniso_U_12
_atom_site_aniso_U_13
_atom_site_aniso_U_23
C10 0.0451(6) 0.0399(6) 0.0573(7) -0.0011(5) 0.0246(6) -0.0113(5)
O1 0.0420(5) 0.0540(6) 0.0989(8) -0.0032(4) 0.0317(5) 0.0023(5)
C5 0.0469(6) 0.0489(7) 0.0616(8) -0.0060(5) 0.0291(6) -0.0154(6)
C1 0.0394(6) 0.0420(6) 0.0670(8) -0.0016(5) 0.0260(5) -0.0090(5)
C2 0.0577(8) 0.0498(7) 0.0702(9) 0.0036(6) 0.0343(7) 0.0038(6)
C4 0.0426(6) 0.0686(9) 0.0652(9) -0.0012(6) 0.0217(6) -0.0135(7)
C3 0.0546(8) 0.0654(9) 0.0589(8) 0.0116(7) 0.0191(6) 0.0016(7)
C8 0.0916(12) 0.0584(9) 0.0650(9) 0.0056(8) 0.0378(9) 0.0038(7)
C9 0.0527(7) 0.0537(7) 0.0615(8) 0.0017(6) 0.0223(6) -0.0048(6)
C7 0.0939(12) 0.0640(9) 0.0913(12) -0.0115(8) 0.0619(11) -0.0021(8)
C6 0.0598(8) 0.0689(9) 0.0797(10) -0.0131(7) 0.0399(8) -0.0118(8)

loop_
_atom_type_symbol
_atom_type_description
_atom_type_scat_dispersion_real
_atom_type_scat_dispersion_imag
_atom_type_scat_source
C C 0.0033 0.0000 'International Tables Vol C Tables 4.2.6.8 and 6.1.1.4'
H H 0.0000 0.0000 'International Tables Vol C Tables 4.2.6.8 and 6.1.1.4'
O O 0.0106 0.0000 'International Tables Vol C Tables 4.2.6.8 and 6.1.1.4'

loop_
_geom_angle_atom_site_label_1
_geom_angle_atom_site_label_2
_geom_angle_atom_site_label_3
_geom_angle
C5 C10 C1 117.25(12)
C5 C10 C9 119.00(12)
C1 C10 C9 123.75(12)
C1 O1 H1 109.5
C10 C5 C4 119.06(13)
C10 C5 C6 117.47(13)
C4 C5 C6 123.47(13)
C2 C1 O1 122.61(12)
C2 C1 C10 122.34(12)
O1 C1 C10 115.05(12)
C1 C2 C3 119.43(13)
C1 C2 H2 120.3
C3 C2 H2 120.3
C3 C4 C5 121.31(13)
C3 C4 H4 119.3
C5 C4 H4 119.3
C4 C3 C2 120.60(14)
C4 C3 H3 119.7
C2 C3 H3 119.7
C9 C8 C7 119.73(16)
C9 C8 H8 120.1
C7 C8 H8 120.1
C8 C9 C10 121.12(14)
C8 C9 H9 119.4
C10 C9 H9 119.4
C6 C7 C8 120.63(15)
C6 C7 H7 119.7
C8 C7 H7 119.7
C7 C6 C5 122.06(14)
C7 C6 H6 119.0
C5 C6 H6 119.0

loop_
_geom_bond_atom_site_label_1
_geom_bond_atom_site_label_2
_geom_bond_distance
C10 C5 1.4088(16)
C10 C1 1.4229(18)
C10 C9 1.4245(19)
O1 C1 1.3761(14)
O1 H1 0.8200
C5 C4 1.419(2)
C5 C6 1.4222(19)
C1 C2 1.3550(19)
C2 C3 1.399(2)
C2 H2 0.9300
C4 C3 1.345(2)
C4 H4 0.9300
C3 H3 0.9300
C8 C9 1.360(2)
C8 C7 1.396(2)
C8 H8 0.9300
C9 H9 0.9300
C7 C6 1.345(2)
C7 H7 0.9300
C6 H6 0.9300

loop_
_geom_hbond_atom_site_label_D
_geom_hbond_atom_site_label_H
_geom_hbond_atom_site_label_A
_geom_hbond_site_symmetry_A
_geom_hbond_distance_DH
_geom_hbond_distance_HA
_geom_hbond_distance_DA
_geom_hbond_angle_DHA
O1 H1 O1 2_655 0.82 1.99 2.7980(10) 170

loop_
_geom_torsion_atom_site_label_1
_geom_torsion_atom_site_label_2
_geom_torsion_atom_site_label_3
_geom_torsion_atom_site_label_4
_geom_torsion
C1 C10 C5 C4 0.14(17)
C9 C10 C5 C4 179.73(11)
C1 C10 C5 C6 -179.44(11)
C9 C10 C5 C6 0.15(17)
C5 C10 C1 C2 -0.34(18)
C9 C10 C1 C2 -179.91(12)
C5 C10 C1 O1 -179.59(10)
C9 C10 C1 O1 0.84(18)
O1 C1 C2 C3 179.39(12)
C10 C1 C2 C3 0.2(2)
C10 C5 C4 C3 0.2(2)
C6 C5 C4 C3 179.76(13)
C5 C4 C3 C2 -0.4(2)
C1 C2 C3 C4 0.2(2)
C7 C8 C9 C10 -0.2(2)
C5 C10 C9 C8 0.11(19)
C1 C10 C9 C8 179.67(12)
C9 C8 C7 C6 0.0(2)
C8 C7 C6 C5 0.3(2)
C10 C5 C6 C7 -0.3(2)
C4 C5 C6 C7 -179.91(14)

loop_
_cod_related_entry_id
_cod_related_entry_database
_cod_related_entry_code
1 ChemSpider 6739
